data_1521335
loop_
_publ_author_name
'Mori, T.'
'Inoue, K.'
'Kamegashira, N.'

_publ_section_title
;
 Phase behaviour in the system Lax Sr1-x Mn O(5+x)/2 (x=0.8-1.0) with
 trivalent state of manganese ion
;
_journal_name_full 'Journal of Alloys Compd.'
_journal_page_first 87
_journal_page_last 93
_journal_volume 308
_journal_year 2000
_chemical_formula_sum 'La0.8 Mn O2.9 Sr0.2'
_chemical_name_systematic '(La0.8 Sr0.2) Mn O2.9'
_space_group_IT_number 167
_symmetry_space_group_name_Hall '-P 3* 2n'
_symmetry_space_group_name_H-M 'R -3 c :R'
_cell_angle_alpha 60.461
_cell_angle_beta 60.461
_cell_angle_gamma 60.461
_cell_formula_units_Z 2
_cell_length_a 5.5033
_cell_length_b 5.5033
_cell_length_c 5.5033
_cell_volume 119.085
_citation_journal_id_ASTM JALCEU
_cod_data_source_file Mori_JALCEU_2000_1411.cif
_cod_data_source_block La0.8Mn1O2.9Sr0.2
_cod_original_sg_symbol_Hall '-R 3 2"c (-y+z,x+z,-x+y+z)'
_cod_original_formula_sum 'La0.8 Mn1 O2.9 Sr0.2'
_cod_database_code 1521335

loop_
_symmetry_equiv_pos_as_xyz
x,y,z
z,x,y
y,z,x
-y+1/2,-x+1/2,-z+1/2
-z+1/2,-y+1/2,-x+1/2
-x+1/2,-z+1/2,-y+1/2
-x,-y,-z
-z,-x,-y
-y,-z,-x
y-1/2,x-1/2,z-1/2
z-1/2,y-1/2,x-1/2
x-1/2,z-1/2,y-1/2

loop_
_atom_site_label
_atom_site_type_symbol
_atom_site_fract_x
_atom_site_fract_y
_atom_site_fract_z
_atom_site_occupancy
_atom_site_U_iso_or_equiv
La1 La+3 0.25 0.25 0.25 0.8 0.0
O1 O-2 0.796 0.704 0.25 0.967 0.0
Sr1 Sr+2 0.25 0.25 0.25 0.2 0.0
Mn1 Mn+3 0 0 0 1 0.0
